data_4503185
loop_
_publ_author_name
'Williams, Colleen A.'
'Blake, Alexander J.'
'Wilson, Claire'
'Hubberstey, Peter'
'Schr\"oder, Martin'

_publ_section_title
;
 Novel Metal&#x2212;Organic Frameworks Derived from Group II Metal Cations
 and Aryldicarboxylate Anionic Ligands
;
_journal_issue 3
_journal_name_full 'Crystal Growth &amp; Design'
_journal_page_first 911
_journal_paper_doi 10.1021/cg700731d
_journal_volume 8
_journal_year 2008
_chemical_formula_moiety 'C34 H34 Ca3 N2 O14'
_chemical_formula_sum 'C34 H34 Ca3 N2 O14'
_chemical_formula_weight 814.87
_chemical_name_systematic
; 
 ? 
;
_space_group_IT_number 15
_symmetry_cell_setting monoclinic
_symmetry_space_group_name_Hall '-I 2ya'
_symmetry_space_group_name_H-M 'I 1 2/a 1'
_atom_sites_solution_hydrogens geom
_atom_sites_solution_primary direct
_atom_sites_solution_secondary difmap
_audit_creation_method SHELXL-97
_cell_angle_alpha 90.00
_cell_angle_beta 95.160(3)
_cell_angle_gamma 90.00
_cell_formula_units_Z 4
_cell_length_a 17.850(4)
_cell_length_b 10.684(2)
_cell_length_c 19.960(4)
_cell_measurement_reflns_used 7529
_cell_measurement_temperature 150(2)
_cell_measurement_theta_max 27.58
_cell_measurement_theta_min 2.05
_cell_volume 3791.1(13)
_computing_cell_refinement 'Bruker SAINT version 6.36a (Bruker, 2002)'
_computing_data_collection 'Bruker SMART version 5.624 (Bruker, 2001)'
_computing_data_reduction 'Bruker SAINT; Bruker SHELXTL (Bruker, 2001)'
_computing_molecular_graphics ' ?'
_computing_publication_material 'enCIFer(Allen et al.,2004);PLATON(Spek,2003)'
_computing_structure_refinement 'SHELXL-97 (Sheldrick, 1997)'
_computing_structure_solution 'SHELXS-97 (Sheldrick, 1990)'
_diffrn_ambient_temperature 150(2)
_diffrn_measured_fraction_theta_full 0.990
_diffrn_measured_fraction_theta_max 0.984
_diffrn_measurement_device_type 'Bruker SMART1000 CCD area detector'
_diffrn_measurement_method \w
_diffrn_radiation_monochromator graphite
_diffrn_radiation_source 'sealed tube'
_diffrn_radiation_type MoK\a
_diffrn_radiation_wavelength 0.71073
_diffrn_reflns_av_R_equivalents 0.1450
_diffrn_reflns_av_sigmaI/netI 0.0871
_diffrn_reflns_limit_h_max 22
_diffrn_reflns_limit_h_min -23
_diffrn_reflns_limit_k_max 13
_diffrn_reflns_limit_k_min -13
_diffrn_reflns_limit_l_max 25
_diffrn_reflns_limit_l_min -25
_diffrn_reflns_number 14837
_diffrn_reflns_theta_full 27.50
_diffrn_reflns_theta_max 27.58
_diffrn_reflns_theta_min 2.05
_diffrn_standards_decay_% 0
_diffrn_standards_number 0
_exptl_absorpt_coefficient_mu 0.504
_exptl_absorpt_correction_T_max 1.00
_exptl_absorpt_correction_T_min 0.642
_exptl_absorpt_correction_type multi-scan
_exptl_absorpt_process_details 'Bruker SADABS v2.03'
_exptl_crystal_colour COLOURLESS
_exptl_crystal_density_diffrn 1.428
_exptl_crystal_density_method 'not measured'
_exptl_crystal_description BLOCK
_exptl_crystal_F_000 1696
_exptl_crystal_size_max 0.41
_exptl_crystal_size_mid 0.27
_exptl_crystal_size_min 0.10
_refine_diff_density_max 0.74
_refine_diff_density_min -0.43
_refine_diff_density_rms 0.11
_refine_ls_extinction_method none
_refine_ls_goodness_of_fit_ref 1.180
_refine_ls_hydrogen_treatment constr
_refine_ls_matrix_type full
_refine_ls_number_parameters 235
_refine_ls_number_reflns 4314
_refine_ls_number_restraints 18
_refine_ls_restrained_S_all 1.180
_refine_ls_R_factor_all 0.0923
_refine_ls_R_factor_gt 0.0829
_refine_ls_shift/su_max 0.002
_refine_ls_shift/su_mean 0.000
_refine_ls_structure_factor_coef Fsqd
_refine_ls_weighting_details 'calc w=1/[\s^2^(Fo^2^)+(0.0323P)^2^+36.3945P] where P=(Fo^2^+2Fc^2^)/3'
_refine_ls_weighting_scheme calc
_refine_ls_wR_factor_gt 0.1981
_refine_ls_wR_factor_ref 0.2026
_reflns_number_gt 3659
_reflns_number_total 4314
_reflns_threshold_expression >2\s(I)
_cod_data_source_file cg700731d.cif
_cod_data_source_block 4
_cod_depositor_comments
;
The following automatic conversions were performed:

'_symmetry_cell_setting' value 'Monoclinic' changed to 'monoclinic'
according to /home/saulius/struct/CIF-dictionaries/cif_core.dic
dictionary named 'cif_core.dic' version 2.4.1 from 2010-06-29.

Automatic conversion script
Id: cif_fix_values 1715 2011-07-08 13:25:40Z adriana 
;
_cod_original_cell_volume 3790.9(14)
_cod_original_sg_symbol_H-M ' I 2/a '
_cod_database_code 4503185

loop_
_symmetry_equiv_pos_as_xyz
'x, y, z'
'-x+1/2, y, -z'
'x+1/2, y+1/2, z+1/2'
'-x+1, y+1/2, -z+1/2'
'-x, -y, -z'
'x-1/2, -y, z'
'-x+1/2, -y+1/2, -z+1/2'
'x, -y+1/2, z+1/2'

loop_
_atom_site_label
_atom_site_type_symbol
_atom_site_fract_x
_atom_site_fract_y
_atom_site_fract_z
_atom_site_U_iso_or_equiv
_atom_site_adp_type
_atom_site_occupancy
_atom_site_symmetry_multiplicity
_atom_site_calc_flag
_atom_site_refinement_flags
_atom_site_disorder_assembly
_atom_site_disorder_group
Ca1 Ca 0.7500 0.28306(12) 0.5000 0.0156(3) Uani 1 2 d S . .
Ca2 Ca 0.70758(5) 0.18233(9) 0.32432(4) 0.0175(2) Uani 1 1 d . . .
O1 O 0.65055(19) 0.3678(4) 0.34346(18) 0.0336(9) Uani 1 1 d . A .
O2 O 0.6654(2) 0.4282(4) 0.45153(18) 0.0323(8) Uani 1 1 d . . .
O3 O 0.31418(16) 0.7312(3) 0.40083(14) 0.0218(7) Uani 1 1 d . . .
O4 O 0.31677(17) 0.7013(4) 0.29187(15) 0.0251(7) Uani 1 1 d . . .
O5 O 0.67397(17) 0.1330(3) 0.44112(15) 0.0225(7) Uani 1 1 d . A .
O6 O 0.6000(2) 0.0706(4) 0.35245(16) 0.0366(10) Uani 1 1 d . A .
O7 O 0.7718(3) -0.0039(4) 0.3203(2) 0.0497(11) Uani 1 1 d . A .
N1 N 0.8521(5) -0.1771(9) 0.3058(4) 0.0347(18) Uiso 0.55 1 d PD A 1
N1' N 0.8332(12) -0.176(2) 0.3637(9) 0.108(7) Uiso 0.45 1 d PD A 2
C1 C 0.6308(3) 0.4275(5) 0.3941(2) 0.0258(10) Uani 1 1 d . A .
C2 C 0.5579(3) 0.4991(5) 0.3835(2) 0.0275(11) Uani 1 1 d . . .
C3 C 0.5150(3) 0.4911(8) 0.3221(3) 0.0503(19) Uani 1 1 d . . .
H3A H 0.5326 0.4425 0.2869 0.060 Uiso 1 1 calc R . .
C4 C 0.4471(4) 0.5529(7) 0.3118(2) 0.051(2) Uani 1 1 d . . .
H4A H 0.4185 0.5477 0.2694 0.061 Uiso 1 1 calc R A .
C5 C 0.4204(3) 0.6233(5) 0.3637(2) 0.0261(10) Uani 1 1 d . . .
C6 C 0.3457(2) 0.6886(5) 0.3520(2) 0.0204(9) Uani 1 1 d . . .
C7 C 0.4629(3) 0.6311(6) 0.4252(2) 0.0292(11) Uani 1 1 d . . .
H7A H 0.4448 0.6779 0.4608 0.035 Uiso 1 1 calc R A .
C8 C 0.5316(3) 0.5704(6) 0.4346(2) 0.0317(12) Uani 1 1 d . . .
H8A H 0.5611 0.5777 0.4764 0.038 Uiso 1 1 calc R . .
C9 C 0.6134(3) 0.0837(5) 0.4149(2) 0.0225(9) Uani 1 1 d . A .
C10 C 0.5552(2) 0.0388(5) 0.4595(2) 0.0208(9) Uani 1 1 d . . .
C11 C 0.5674(3) 0.0482(6) 0.5288(2) 0.0336(13) Uani 1 1 d . . .
H11A H 0.6134 0.0818 0.5488 0.040 Uiso 1 1 calc R . .
C12 C 0.5125(3) 0.0087(6) 0.5690(2) 0.0356(14) Uani 1 1 d . . .
H12 H 0.5214 0.0143 0.6165 0.043 Uiso 1 1 calc R A .
C17 C 0.8280(6) -0.0554(10) 0.2985(5) 0.034(2) Uiso 0.55 1 d P A 1
H17A H 0.8580 -0.0028 0.2733 0.040 Uiso 0.55 1 calc PR A 1
C18 C 0.9238(6) -0.2150(13) 0.2828(6) 0.050(3) Uiso 0.55 1 d PD A 1
H18A H 0.9491 -0.2739 0.3158 0.060 Uiso 0.55 1 calc PR A 1
H18B H 0.9564 -0.1405 0.2805 0.060 Uiso 0.55 1 calc PR A 1
C19 C 0.9144(8) -0.2772(14) 0.2143(6) 0.057(3) Uiso 0.55 1 d PD A 1
H19A H 0.9639 -0.3019 0.2010 0.085 Uiso 0.55 1 calc PR A 1
H19B H 0.8908 -0.2183 0.1812 0.085 Uiso 0.55 1 calc PR A 1
H19C H 0.8826 -0.3515 0.2165 0.085 Uiso 0.55 1 calc PR A 1
C20 C 0.8027(7) -0.2647(13) 0.3359(6) 0.056(3) Uiso 0.55 1 d PD A 1
H20A H 0.7978 -0.3404 0.3072 0.067 Uiso 0.55 1 calc PR A 1
H20B H 0.7522 -0.2262 0.3353 0.067 Uiso 0.55 1 calc PR A 1
C21 C 0.8270(18) -0.305(3) 0.4068(10) 0.129(11) Uiso 0.55 1 d PD A 1
H21A H 0.7905 -0.3643 0.4220 0.193 Uiso 0.55 1 calc PR A 1
H21B H 0.8298 -0.2312 0.4363 0.193 Uiso 0.55 1 calc PR A 1
H21C H 0.8766 -0.3444 0.4082 0.193 Uiso 0.55 1 calc PR A 1
C17' C 0.7843(13) -0.078(2) 0.3670(12) 0.084(6) Uiso 0.45 1 d P A 2
H17B H 0.7592 -0.0676 0.4066 0.101 Uiso 0.45 1 calc PR A 2
C18' C 0.8861(13) -0.177(3) 0.3122(12) 0.123(11) Uiso 0.45 1 d PD A 2
H18C H 0.9329 -0.2194 0.3304 0.148 Uiso 0.45 1 calc PR A 2
H18D H 0.8992 -0.0894 0.3017 0.148 Uiso 0.45 1 calc PR A 2
C19' C 0.8560(13) -0.242(3) 0.2479(10) 0.093(7) Uiso 0.45 1 d PD A 2
H19D H 0.8935 -0.2371 0.2150 0.139 Uiso 0.45 1 calc PR A 2
H19E H 0.8096 -0.2001 0.2296 0.139 Uiso 0.45 1 calc PR A 2
H19F H 0.8454 -0.3295 0.2574 0.139 Uiso 0.45 1 calc PR A 2
C20' C 0.8438(16) -0.265(3) 0.4192(13) 0.100(9) Uiso 0.45 1 d PD A 2
H20C H 0.8464 -0.2195 0.4624 0.120 Uiso 0.45 1 calc PR A 2
H20D H 0.8921 -0.3099 0.4167 0.120 Uiso 0.45 1 calc PR A 2
C21' C 0.780(3) -0.359(4) 0.417(2) 0.25(3) Uiso 0.45 1 d PD A 2
H21D H 0.7876 -0.4154 0.4554 0.380 Uiso 0.45 1 calc PR A 2
H21E H 0.7796 -0.4081 0.3750 0.380 Uiso 0.45 1 calc PR A 2
H21F H 0.7322 -0.3149 0.4177 0.380 Uiso 0.45 1 calc PR A 2

loop_
_atom_site_aniso_label
_atom_site_aniso_U_11
_atom_site_aniso_U_22
_atom_site_aniso_U_33
_atom_site_aniso_U_23
_atom_site_aniso_U_13
_atom_site_aniso_U_12
Ca1 0.0120(5) 0.0234(6) 0.0113(5) 0.000 0.0005(4) 0.000
Ca2 0.0148(4) 0.0260(5) 0.0120(4) 0.0003(3) 0.0031(3) -0.0045(3)
O1 0.0253(17) 0.043(2) 0.0324(18) 0.0002(16) 0.0051(14) 0.0166(16)
O2 0.0244(17) 0.037(2) 0.0340(18) 0.0060(16) -0.0032(14) 0.0110(16)
O3 0.0145(14) 0.0370(19) 0.0142(13) -0.0028(13) 0.0029(11) 0.0061(13)
O4 0.0208(15) 0.041(2) 0.0131(13) -0.0016(14) 0.0006(11) 0.0140(15)
O5 0.0186(15) 0.0324(19) 0.0168(14) 0.0007(13) 0.0034(11) -0.0091(13)
O6 0.0311(18) 0.064(3) 0.0152(15) -0.0025(16) 0.0055(13) -0.0256(19)
O7 0.059(3) 0.038(3) 0.054(3) 0.013(2) 0.021(2) 0.016(2)
C1 0.016(2) 0.029(3) 0.032(2) 0.010(2) 0.0025(17) 0.0046(19)
C2 0.020(2) 0.039(3) 0.024(2) 0.007(2) 0.0034(17) 0.012(2)
C3 0.043(3) 0.088(5) 0.020(2) -0.004(3) 0.001(2) 0.040(4)
C4 0.049(3) 0.086(5) 0.016(2) -0.010(3) -0.006(2) 0.046(4)
C5 0.019(2) 0.041(3) 0.019(2) 0.003(2) 0.0011(16) 0.012(2)
C6 0.021(2) 0.026(2) 0.0139(18) -0.0013(17) 0.0019(15) 0.0036(18)
C7 0.025(2) 0.044(3) 0.018(2) -0.003(2) 0.0009(17) 0.013(2)
C8 0.021(2) 0.051(3) 0.021(2) 0.002(2) -0.0036(17) 0.009(2)
C9 0.021(2) 0.029(2) 0.0186(19) -0.0013(18) 0.0066(16) -0.0070(19)
C10 0.019(2) 0.027(2) 0.0173(19) 0.0006(17) 0.0041(15) -0.0096(18)
C11 0.025(2) 0.056(4) 0.020(2) -0.005(2) 0.0038(18) -0.022(2)
C12 0.035(3) 0.059(4) 0.0129(19) -0.002(2) 0.0039(18) -0.024(3)

loop_
_atom_type_symbol
_atom_type_description
_atom_type_scat_dispersion_real
_atom_type_scat_dispersion_imag
_atom_type_scat_source
C C 0.0033 0.0016 'International Tables Vol C Tables 4.2.6.8 and 6.1.1.4'
H H 0.0000 0.0000 'International Tables Vol C Tables 4.2.6.8 and 6.1.1.4'
N N 0.0061 0.0033 'International Tables Vol C Tables 4.2.6.8 and 6.1.1.4'
O O 0.0106 0.0060 'International Tables Vol C Tables 4.2.6.8 and 6.1.1.4'
Ca Ca 0.2262 0.3064 'International Tables Vol C Tables 4.2.6.8 and 6.1.1.4'

loop_
_geom_angle_atom_site_label_1
_geom_angle_atom_site_label_2
_geom_angle_atom_site_label_3
_geom_angle
_geom_angle_site_symmetry_1
_geom_angle_site_symmetry_3
O2 Ca1 O2 95.9(2) 2_656 .
O2 Ca1 O5 85.53(13) 2_656 2_656
O2 Ca1 O5 173.30(12) . 2_656
O2 Ca1 O5 173.30(12) 2_656 .
O2 Ca1 O5 85.53(13) . .
O5 Ca1 O5 93.80(18) 2_656 .
O2 Ca1 O3 92.62(12) 2_656 6_665
O2 Ca1 O3 92.29(13) . 6_665
O5 Ca1 O3 94.19(11) 2_656 6_665
O5 Ca1 O3 80.78(11) . 6_665
O2 Ca1 O3 92.29(13) 2_656 5_666
O2 Ca1 O3 92.62(12) . 5_666
O5 Ca1 O3 80.78(11) 2_656 5_666
O5 Ca1 O3 94.19(11) . 5_666
O3 Ca1 O3 172.68(19) 6_665 5_666
O2 Ca1 Ca2 131.65(10) 2_656 .
O2 Ca1 Ca2 74.16(10) . .
O5 Ca1 Ca2 109.72(9) 2_656 .
O5 Ca1 Ca2 42.53(7) . .
O3 Ca1 Ca2 42.44(7) 6_665 .
O3 Ca1 Ca2 134.48(8) 5_666 .
O2 Ca1 Ca2 74.16(10) 2_656 2_656
O2 Ca1 Ca2 131.65(10) . 2_656
O5 Ca1 Ca2 42.53(7) 2_656 2_656
O5 Ca1 Ca2 109.72(9) . 2_656
O3 Ca1 Ca2 134.48(8) 6_665 2_656
O3 Ca1 Ca2 42.44(7) 5_666 2_656
Ca2 Ca1 Ca2 146.00(5) . 2_656
O1 Ca2 O7 172.05(16) . .
O1 Ca2 O4 92.57(14) . 4_545
O7 Ca2 O4 95.17(15) . 4_545
O1 Ca2 O6 90.84(16) . .
O7 Ca2 O6 89.40(17) . .
O4 Ca2 O6 101.37(11) 4_545 .
O1 Ca2 O4 88.92(14) . 6_665
O7 Ca2 O4 91.07(15) . 6_665
O4 Ca2 O4 76.94(11) 4_545 6_665
O6 Ca2 O4 178.28(11) . 6_665
O1 Ca2 O3 84.44(13) . 6_665
O7 Ca2 O3 89.23(16) . 6_665
O4 Ca2 O3 129.63(11) 4_545 6_665
O6 Ca2 O3 128.89(11) . 6_665
O4 Ca2 O3 52.78(10) 6_665 6_665
O1 Ca2 O5 83.07(13) . .
O7 Ca2 O5 90.68(14) . .
O4 Ca2 O5 154.48(11) 4_545 .
O6 Ca2 O5 53.78(10) . .
O4 Ca2 O5 127.87(10) 6_665 .
O3 Ca2 O5 75.15(10) 6_665 .
O1 Ca2 C9 85.13(15) . .
O7 Ca2 C9 91.55(16) . .
O4 Ca2 C9 127.58(12) 4_545 .
O6 Ca2 C9 26.67(12) . .
O4 Ca2 C9 154.93(12) 6_665 .
O3 Ca2 C9 102.33(12) 6_665 .
O5 Ca2 C9 27.18(11) . .
O1 Ca2 C6 86.45(14) . 6_665
O7 Ca2 C6 90.00(17) . 6_665
O4 Ca2 C6 103.44(12) 4_545 6_665
O6 Ca2 C6 155.13(12) . 6_665
O4 Ca2 C6 26.54(11) 6_665 6_665
O3 Ca2 C6 26.24(11) 6_665 6_665
O5 Ca2 C6 101.37(11) . 6_665
C9 Ca2 C6 128.53(12) . 6_665
O1 Ca2 Ca1 69.04(9) . .
O7 Ca2 Ca1 103.01(13) . .
O4 Ca2 Ca1 157.94(10) 4_545 .
O6 Ca2 Ca1 91.32(8) . .
O4 Ca2 Ca1 90.18(7) 6_665 .
O3 Ca2 Ca1 39.83(7) 6_665 .
O5 Ca2 Ca1 39.10(8) . .
C9 Ca2 Ca1 64.95(9) . .
C6 Ca2 Ca1 64.64(8) 6_665 .
O1 Ca2 Ca2 90.90(10) . 7_655
O7 Ca2 Ca2 93.92(11) . 7_655
O4 Ca2 Ca2 39.59(8) 4_545 7_655
O6 Ca2 Ca2 140.96(9) . 7_655
O4 Ca2 Ca2 37.35(7) 6_665 7_655
O3 Ca2 Ca2 90.08(7) 6_665 7_655
O5 Ca2 Ca2 164.48(8) . 7_655
C9 Ca2 Ca2 166.51(10) . 7_655
C6 Ca2 Ca2 63.86(9) 6_665 7_655
Ca1 Ca2 Ca2 125.40(4) . 7_655
C1 O1 Ca2 136.9(3) . .
C1 O2 Ca1 128.9(3) . .
C6 O3 Ca1 155.1(3) . 5_666
C6 O3 Ca2 91.7(2) . 6_565
Ca1 O3 Ca2 97.73(10) 5_666 6_565
C6 O4 Ca2 162.7(3) . 4
C6 O4 Ca2 94.0(3) . 6_565
Ca2 O4 Ca2 103.06(11) 4 6_565
C9 O5 Ca1 157.0(3) . .
C9 O5 Ca2 88.3(2) . .
Ca1 O5 Ca2 98.37(11) . .
C9 O6 Ca2 95.4(3) . .
C17' O7 Ca2 126.2(12) . .
C17 O7 Ca2 143.8(6) . .
C17 N1 C20 117.3(9) . .
C17 N1 C18 120.4(9) . .
C20 N1 C18 122.3(10) . .
C17' N1' C18' 120(2) . .
C17' N1' C20' 120(2) . .
C18' N1' C20' 119(3) . .
O2 C1 O1 125.5(4) . .
O2 C1 C2 118.4(4) . .
O1 C1 C2 116.1(4) . .
C3 C2 C8 119.1(4) . .
C3 C2 C1 119.6(5) . .
C8 C2 C1 121.3(4) . .
C4 C3 C2 120.7(5) . .
C3 C4 C5 120.0(5) . .
C7 C5 C4 119.5(4) . .
C7 C5 C6 121.1(4) . .
C4 C5 C6 119.4(4) . .
O3 C6 O4 121.5(4) . .
O3 C6 C5 120.1(4) . .
O4 C6 C5 118.4(4) . .
O3 C6 Ca2 62.1(2) . 6_565
O4 C6 Ca2 59.4(2) . 6_565
C5 C6 Ca2 177.2(3) . 6_565
C5 C7 C8 119.9(4) . .
C7 C8 C2 120.7(4) . .
O6 C9 O5 122.2(4) . .
O6 C9 C10 118.2(4) . .
O5 C9 C10 119.6(4) . .
O6 C9 Ca2 57.9(2) . .
O5 C9 Ca2 64.5(2) . .
C10 C9 Ca2 173.4(3) . .
C11 C10 C12 119.3(4) . 5_656
C11 C10 C9 120.8(4) . .
C12 C10 C9 119.8(4) 5_656 .
C10 C11 C12 120.0(4) . .
C10 C12 C11 120.6(4) 5_656 .
O7 C17 N1 129.0(9) . .
N1 C18 C19 112.2(9) . .
N1 C20 C21 115.9(13) . .
O7 C17' N1' 122(2) . .
N1' C17' Ca2 156.4(16) . .
N1' C18' C19' 113.5(14) . .
N1' C20' C21' 111.2(14) . .

loop_
_geom_bond_atom_site_label_1
_geom_bond_atom_site_label_2
_geom_bond_distance
_geom_bond_site_symmetry_2
Ca1 O2 2.315(4) 2_656
Ca1 O2 2.315(3) .
Ca1 O5 2.347(3) 2_656
Ca1 O5 2.347(3) .
Ca1 O3 2.379(3) 6_665
Ca1 O3 2.379(3) 5_666
Ca1 Ca2 3.6811(11) .
Ca1 Ca2 3.6811(11) 2_656
Ca2 O1 2.276(4) .
Ca2 O7 2.301(5) .
Ca2 O4 2.329(3) 4_545
Ca2 O6 2.370(4) .
Ca2 O4 2.447(3) 6_665
Ca2 O3 2.507(3) 6_665
Ca2 O5 2.515(3) .
Ca2 C9 2.784(4) .
Ca2 C6 2.836(4) 6_665
Ca2 Ca2 3.7407(17) 7_655
O1 C1 1.272(6) .
O2 C1 1.252(6) .
O3 C6 1.255(5) .
O3 Ca1 2.379(3) 5_666
O3 Ca2 2.507(3) 6_565
O4 C6 1.270(5) .
O4 Ca2 2.329(3) 4
O4 Ca2 2.447(3) 6_565
O5 C9 1.273(5) .
O6 C9 1.255(5) .
O7 C17' 1.23(2) .
O7 C17 1.256(11) .
N1 C17 1.373(14) .
N1 C20 1.452(11) .
N1 C18 1.456(11) .
N1' C17' 1.37(3) .
N1' C18' 1.457(13) .
N1' C20' 1.460(13) .
C1 C2 1.508(6) .
C2 C3 1.387(7) .
C2 C8 1.388(7) .
C3 C4 1.379(7) .
C4 C5 1.398(7) .
C5 C7 1.385(6) .
C5 C6 1.504(6) .
C6 Ca2 2.836(4) 6_565
C7 C8 1.385(7) .
C9 C10 1.506(6) .
C10 C11 1.384(6) .
C10 C12 1.384(6) 5_656
C11 C12 1.387(7) .
C12 C10 1.384(6) 5_656
C18 C19 1.515(15) .
C20 C21 1.504(16) .
C18' C19' 1.513(16) .
C20' C21' 1.513(17) .
